data_4516483
loop_
_publ_author_name
'Jeziorna, Agata'
'Stopczyk, Karolina'
'Skorupska, Ewa'
'Luberda-Durnas, Katarzyna'
'Oszajca, Marcin'
'Lasocha, Wies\/law'
'G\'orecki, Marcin'
'Frelek, Jadwiga'
'Potrzebowski, Marek J.'

_publ_section_title
;
 Cyclic Dipeptides as Building Units of Nano- and Microdevices: Synthesis,
 Properties, and Structural Studies
;
_journal_issue 10
_journal_name_full 'Crystal Growth &amp; Design'
_journal_page_first 5138
_journal_paper_doi 10.1021/acs.cgd.5b01121
_journal_volume 15
_journal_year 2015
_chemical_formula_moiety 'C12 H14 N2 O3, H2 O'
_chemical_formula_sum 'C12 H16 N2 O4'
_chemical_formula_weight 252.27
_chemical_name_systematic
; 
cyclo(L-Tyrosine-L-Alanine) hydrate
;
_space_group_IT_number 4
_space_group_name_Hall 'P 2yb'
_space_group_name_H-M_alt 'P 1 21 1'
_symmetry_cell_setting monoclinic
_symmetry_Int_Tables_number 4
_symmetry_space_group_name_Hall 'P 2yb'
_symmetry_space_group_name_H-M 'P 1 21 1'
_audit_creation_method 'Jana2006 Version : 12/07/2011'
_cell_angle_alpha 90
_cell_angle_beta 100.561(4)
_cell_angle_gamma 90
_cell_formula_units_Z 2
_cell_length_a 11.1237(5)
_cell_length_b 6.1915(3)
_cell_length_c 8.9145(5)
_cell_measurement_temperature 293
_cell_volume 603.56(5)
_diffrn_ambient_temperature 293
_diffrn_measurement_device_type 'PANalytical X'Pert PRO MPD diffractometer'
_diffrn_radiation_type 'Cu K\a'
_diffrn_radiation_wavelength 1.5418
_exptl_absorpt_coefficient_mu 0.879
_exptl_crystal_density_diffrn 1.388
_exptl_crystal_F_000 268
_pd_char_colour white
_pd_instr_location ' ?'
_pd_meas_2theta_range_inc 0.013
_pd_meas_2theta_range_max 84.981
_pd_meas_2theta_range_min 5.005
_pd_meas_number_of_points 6153
_pd_proc_2theta_range_inc 0.013
_pd_proc_2theta_range_max 84.981
_pd_proc_2theta_range_min 5.005
_pd_proc_ls_background_function 'Manual background'
_pd_proc_ls_pref_orient_corr 'March & Dollase'
_pd_proc_ls_profile_function Pseudo-Voigt
_pd_proc_ls_prof_R_factor 0.0484
_pd_proc_ls_prof_wR_expected 0.0125
_pd_proc_ls_prof_wR_factor 0.0785
_refine_ls_goodness_of_fit_all 6.29
_refine_ls_hydrogen_treatment constr
_refine_ls_number_constraints 0
_refine_ls_number_parameters 8
_refine_ls_number_restraints 0
_refine_ls_R_factor_all 0.0645
_refine_ls_R_factor_gt 0.0643
_refine_ls_shift/su_max 0.0035
_refine_ls_shift/su_mean 0.0017
_refine_ls_weighting_scheme sigma
_refine_ls_wR_factor_gt 0.0865
_refine_ls_wR_factor_ref 0.0865
_cod_data_source_file cg5b01121_si_002.cif
_cod_data_source_block TYRLALAC
_cod_database_code 4516483

loop_
_symmetry_equiv_pos_site_id
_symmetry_equiv_pos_as_xyz
1 x,y,z
2 -x,y+1/2,-z

loop_
_atom_site_label
_atom_site_type_symbol
_atom_site_fract_x
_atom_site_fract_y
_atom_site_fract_z
_atom_site_adp_type
_atom_site_U_iso_or_equiv
_atom_site_symmetry_multiplicity
_atom_site_occupancy
_atom_site_calc_flag
C1 C 0.47092 0.92093 0.72178 Uiso 0.036(7) 2 1 d
C2 C 0.7117 0.97425 0.63002 Uiso 0.036(7) 2 1 d
O1 O 0.71781 0.5882 0.6299 Uiso 0.033(9) 2 1 d
C3 C 0.85848 1.1161 1.21411 Uiso 0.038(8) 2 1 d
O2 O 0.87155 1.14259 1.369 Uiso 0.105(17) 2 1 d
N1 N 0.63123 1.15317 0.64976 Uiso 0.036(7) 2 1 d
C4 C 0.8736 1.28747 1.1166 Uiso 0.038(8) 2 1 d
O3 O 0.45987 1.30673 0.7074 Uiso 0.033(9) 2 1 d
O4 O 0.89765 1.53521 1.46596 Uiso 0.147(18) 2 1 d
C5 C 0.86486 1.24915 0.96068 Uiso 0.038(8) 2 1 d
C6 C 0.52186 1.14242 0.69226 Uiso 0.036(7) 2 1 d
C7 C 0.83963 1.00456 0.73108 Uiso 0.01(2) 2 1 d
C8 C 0.65783 0.75457 0.65221 Uiso 0.036(7) 2 1 d
C10 C 0.44467 0.90797 0.88447 Uiso 0.03(2) 2 1 d
C11 C 0.83169 0.90881 1.15354 Uiso 0.038(8) 2 1 d
C12 C 0.8409 1.04256 0.8983 Uiso 0.038(8) 2 1 d
C13 C 0.82331 0.87387 0.99738 Uiso 0.038(8) 2 1 d
N2 N 0.54857 0.74081 0.69241 Uiso 0.036(7) 2 1 d
H1c1 H 0.3835 0.90826 0.64039 Uiso 0.0756 2 1 d
H1c2 H 0.72599 0.97347 0.51064 Uiso 0.0756 2 1 d
H1c4 H 0.89419 1.44883 1.1634 Uiso 0.0818 2 1 d
H1c5 H 0.88006 1.38244 0.88607 Uiso 0.0818 2 1 d
H1c7 H 0.8827 1.14256 0.68386 Uiso 0.0885 2 1 d
H2c7 H 0.89394 0.86093 0.71453 Uiso 0.0885 2 1 d
H1c11 H 0.82004 0.77732 1.23113 Uiso 0.0818 2 1 d
H1c13 H 0.80555 0.7106 0.95222 Uiso 0.0818 2 1 d
H1n1 H 0.66421 1.3084 0.63919 Uiso 0.0756 2 1 d
H1n2 H 0.51492 0.58463 0.70158 Uiso 0.0756 2 1 d
H1c10 H 0.39756 0.75584 0.89971 Uiso 0.1071 2 1 d
H2c10 H 0.38532 1.04286 0.90364 Uiso 0.1071 2 1 d
H3c10 H 0.53021 0.91545 0.96858 Uiso 0.1071 2 1 d
H32 H 0.88098 1.30201 1.40029 Uiso 0.1254 2 1 d
H33 H 0.83646 1.57106 1.53106 Uiso 0.1769 2 1 d
H34 H 0.97982 1.56053 1.52805 Uiso 0.1769 2 1 d

loop_
_atom_type_symbol
_atom_type_scat_dispersion_real
_atom_type_scat_dispersion_imag
_atom_type_scat_source
C 0.0181 0.0091 'International Tables Vol C tables 4.2.6.8 and 6.1.1.1'
H 0.0000 0.0000 'International Tables Vol C tables 4.2.6.8 and 6.1.1.1'
N 0.0311 0.0180 'International Tables Vol C tables 4.2.6.8 and 6.1.1.1'
O 0.0492 0.0322 'International Tables Vol C tables 4.2.6.8 and 6.1.1.1'

loop_
_geom_angle_atom_site_label_1
_geom_angle_atom_site_label_2
_geom_angle_atom_site_label_3
_geom_angle
C6 C1 C10 110.5812
C6 C1 N2 113.8464
C10 C1 N2 110.5118
N1 C2 C7 110.9272
N1 C2 C8 113.6551
C7 C2 C8 112.0932
O2 C3 C4 122.0994
O2 C3 C11 118.2084
C4 C3 C11 119.6778
C2 N1 C6 127.3493
C3 C4 C5 119.6499
C4 C5 C12 121.6025
C1 C6 N1 118.593
C1 C6 O3 118.909
N1 C6 O3 122.4958
C2 C7 C12 115.7942
C2 C8 O1 118.6294
C2 C8 N2 119.6975
O1 C8 N2 121.6667
C3 C11 C13 119.7717
C5 C12 C7 120.1317
C5 C12 C13 117.8858
C7 C12 C13 121.9352
C11 C13 C12 121.3814
C1 N2 C8 126.6778

loop_
_geom_bond_atom_site_label_1
_geom_bond_atom_site_label_2
_geom_bond_distance
C1 C6 1.525
C1 C10 1.5331
C1 N2 1.4633
C2 N1 1.455
C2 C7 1.5498
C2 C8 1.5138
O1 C8 1.2627
C3 O2 1.3715
C3 C4 1.4012
C3 C11 1.4031
N1 C6 1.3405
C4 C5 1.3958
O3 C6 1.2501
C5 C12 1.4007
C7 C12 1.5066
C8 N2 1.3313
C11 C13 1.3949
C12 C13 1.4045

loop_
_geom_hbond_atom_site_label_D
_geom_hbond_atom_site_label_H
_geom_hbond_atom_site_label_A
_geom_hbond_site_symmetry_A
_geom_hbond_distance_DH
_geom_hbond_distance_HA
_geom_hbond_distance_DA
_geom_hbond_angle_DHA
C2 H1c2 O2 1_554 1.10 2.46 3.3435 135.78
N1 H1n1 O1 1_565 1.04 1.84 2.8769 176.52
N2 H1n2 O3 1_545 1.05 1.83 2.8745 176.52
O2 H32 O4 . 1.03 1.56 2.5785 173.80
O4 H33 O1 1_566 1.00 1.72 2.7050 169.15
O4 H34 O2 2_758 0.99 1.81 2.7952 172.40
